data_1534571
loop_
_publ_author_name
'Ammlung, R.L.'
'Scaringe, R.P.'
'Whitmore, D.H.'
'Ibers, J.A.'
'Shriver, D.F.'

_publ_section_title
;
 Trends in heavy-metal solid state ionic conductors: a comparison of Cu+,
 Ag+, IN+, and Tl+ transport
;
_journal_name_full 'Journal of Solid State Chemistry'
_journal_page_first 401
_journal_page_last 415
_journal_volume 29
_journal_year 1979
_chemical_formula_sum 'I4 Tl2 Zn'
_chemical_name_systematic 'Tl2 (Zn I4)'
_space_group_IT_number 4
_symmetry_space_group_name_Hall 'P 2yb'
_symmetry_space_group_name_H-M 'P 1 21 1'
_cell_angle_alpha 90
_cell_angle_beta 118.39
_cell_angle_gamma 90
_cell_formula_units_Z 2
_cell_length_a 7.661
_cell_length_b 7.971
_cell_length_c 10.074
_cell_volume 541.191
_citation_journal_id_ASTM JSSCBI
_cod_data_source_file Ammlung_JSSCBI_1979_189.cif
_cod_data_source_block I4Tl2Zn1
_cod_original_cell_volume 541.1908
_cod_original_formula_sum 'I4 Tl2 Zn1'
_cod_database_code 1534571

loop_
_symmetry_equiv_pos_as_xyz
x,y,z
-x,y+1/2,-z

loop_
_atom_site_label
_atom_site_type_symbol
_atom_site_fract_x
_atom_site_fract_y
_atom_site_fract_z
_atom_site_occupancy
_atom_site_U_iso_or_equiv
Tl2 Tl+1 0.68955 0.52333 0.43317 1 0.0
Zn1 Zn+2 0.5789 0.4725 -0.2024 1 0.0
I1 I-1 0.2744 0.2464 0.2562 1 0.0
I4 I-1 0.7625 0.2356 -0.2725 1 0.0
Tl1 Tl+1 0.17253 0.5125 0.94563 1 0.0
I2 I-1 0.2036 0.4523 -0.3801 1 0.0
I3 I-1 0.6785 0.4447 0.0832 1 0.0
